data_4515651
loop_
_publ_author_name
'Smaligo, Andrew J.'
'Vardhineedi, Sriramurthy'
'Kwon, Ohyun'

_publ_section_title
;
 Carvone-Derived P-Stereogenic Phosphines: Design, Synthesis, and Use in
 Allene-Imine [3 + 2] Annulation.
;
_journal_issue 6
_journal_name_full 'ACS catalysis'
_journal_page_first 5188
_journal_page_last 5192
_journal_paper_doi 10.1021/acscatal.8b01081
_journal_volume 8
_journal_year 2018
_chemical_absolute_configuration unk
_chemical_formula_moiety 'C16 H25 O2 P'
_chemical_formula_sum 'C16 H25 O2 P'
_chemical_formula_weight 280.33
_space_group_crystal_system monoclinic
_space_group_IT_number 4
_space_group_name_Hall 'P 2yb'
_space_group_name_H-M_alt 'P 1 21 1'
_atom_sites_solution_hydrogens mixed
_audit_creation_method SHELXL-2013
_cell_angle_alpha 90
_cell_angle_beta 100.966(4)
_cell_angle_gamma 90
_cell_formula_units_Z 2
_cell_length_a 8.589(4)
_cell_length_b 5.946(2)
_cell_length_c 15.333(6)
_cell_measurement_reflns_used 3410
_cell_measurement_temperature 100(2)
_cell_measurement_theta_max 28.68
_cell_measurement_theta_min 4.06
_cell_volume 768.8(5)
_computing_cell_refinement 'Bruker SMART'
_computing_data_collection 'Bruker SMART'
_computing_data_reduction 'Bruker SAINT'
_computing_molecular_graphics 'Bruker SHELXTL'
_computing_publication_material 'Bruker SHELXTL'
_computing_structure_refinement 'SHELXL-2013 (Sheldrick, 2013)'
_computing_structure_solution 'Bruker SHELXTL'
_diffrn_ambient_temperature 100(2)
_diffrn_detector_area_resol_mean 8.3333
_diffrn_measured_fraction_theta_full 0.993
_diffrn_measured_fraction_theta_max 0.988
_diffrn_measurement_device_type 'CCD area detector'
_diffrn_measurement_method 'phi and omega scans'
_diffrn_radiation_type MoK\a
_diffrn_radiation_wavelength 0.71073
_diffrn_reflns_av_R_equivalents 0.0412
_diffrn_reflns_av_unetI/netI 0.0619
_diffrn_reflns_Laue_measured_fraction_full 0.993
_diffrn_reflns_Laue_measured_fraction_max 0.988
_diffrn_reflns_limit_h_max 11
_diffrn_reflns_limit_h_min -11
_diffrn_reflns_limit_k_max 8
_diffrn_reflns_limit_k_min -8
_diffrn_reflns_limit_l_max 20
_diffrn_reflns_limit_l_min -20
_diffrn_reflns_number 9298
_diffrn_reflns_point_group_measured_fraction_full 0.992
_diffrn_reflns_point_group_measured_fraction_max 0.978
_diffrn_reflns_theta_full 25.242
_diffrn_reflns_theta_max 29.050
_diffrn_reflns_theta_min 3.957
_diffrn_source 'Sealed Mo X-Ray Tube'
_exptl_absorpt_coefficient_mu 0.176
_exptl_absorpt_correction_T_max 0.9982
_exptl_absorpt_correction_T_min 0.9132
_exptl_absorpt_correction_type multi-scan
_exptl_absorpt_process_details 'SADABS V2014/2 (Bruker AXS Inc.)'
_exptl_crystal_colour colorless
_exptl_crystal_density_diffrn 1.211
_exptl_crystal_density_meas 0
_exptl_crystal_description platelet
_exptl_crystal_F_000 304
_exptl_crystal_size_max 0.200
_exptl_crystal_size_mid 0.200
_exptl_crystal_size_min 0.010
_refine_diff_density_max 0.559
_refine_diff_density_min -0.306
_refine_diff_density_rms 0.051
_refine_ls_abs_structure_details
; 
 Flack x determined using 1233 quotients [(I+)-(I-)]/[(I+)+(I-)] 
 (Parsons and Flack (2004), Acta Cryst. A60, s61). 
;
_refine_ls_abs_structure_Flack 0.09(6)
_refine_ls_extinction_method none
_refine_ls_goodness_of_fit_ref 1.023
_refine_ls_hydrogen_treatment mixed
_refine_ls_matrix_type full
_refine_ls_number_parameters 181
_refine_ls_number_reflns 4010
_refine_ls_number_restraints 2
_refine_ls_restrained_S_all 1.023
_refine_ls_R_factor_all 0.0647
_refine_ls_R_factor_gt 0.0469
_refine_ls_shift/su_max 0.000
_refine_ls_shift/su_mean 0.000
_refine_ls_structure_factor_coef Fsqd
_refine_ls_weighting_details 'w=1/[\s^2^(Fo^2^)+(0.0514P)^2^+0.1172P] where P=(Fo^2^+2Fc^2^)/3'
_refine_ls_weighting_scheme calc
_refine_ls_wR_factor_gt 0.1015
_refine_ls_wR_factor_ref 0.1085
_reflns_Friedel_coverage 0.812
_reflns_Friedel_fraction_full 0.991
_reflns_Friedel_fraction_max 0.965
_reflns_number_gt 3208
_reflns_number_total 4010
_reflns_threshold_expression 'I > 2\s(I)'
_cod_data_source_file cs8b01081_si_002.cif
_cod_data_source_block kw709s
_cod_original_cell_volume 768.7(5)
_cod_original_sg_symbol_H-M 'P 21'
_cod_database_code 4515651
_shelx_space_group_comment
; 
The symmetry employed for this shelxl refinement is uniquely defined 
by the following loop, which should always be used as a source of 
symmetry information in preference to the above space-group names. 
They are only intended as comments. 
;
_shelx_estimated_absorpt_t_min 0.966
_shelx_estimated_absorpt_t_max 0.998
_shelxl_version_number 2013-4

loop_
_space_group_symop_operation_xyz
'x, y, z'
'-x, y+1/2, -z'

loop_
_atom_site_label
_atom_site_type_symbol
_atom_site_fract_x
_atom_site_fract_y
_atom_site_fract_z
_atom_site_U_iso_or_equiv
_atom_site_adp_type
_atom_site_occupancy
_atom_site_site_symmetry_order
_atom_site_calc_flag
_atom_site_refinement_flags_posn
_atom_site_refinement_flags_adp
P1 P 0.73744(9) 0.39472(13) 0.28972(5) 0.02381(19) Uani 1 1 d . .
O1 O 0.8177(3) 0.1760(4) 0.31655(15) 0.0318(6) Uani 1 1 d . .
C1 C 0.4581(4) 0.2647(6) 0.3353(2) 0.0302(7) Uani 1 1 d . .
H1 H 0.4732 0.1318 0.3035 0.036 Uiso 1 1 calc R U
C2 C 0.3259(4) 0.2854(6) 0.3738(2) 0.0333(8) Uani 1 1 d . .
H2 H 0.2509 0.1665 0.3690 0.040 Uiso 1 1 calc R U
C3 C 0.3029(4) 0.4804(6) 0.4196(2) 0.0344(8) Uani 1 1 d . .
H3 H 0.2117 0.4950 0.4458 0.041 Uiso 1 1 calc R U
C4 C 0.4122(4) 0.6532(6) 0.4273(2) 0.0320(7) Uani 1 1 d . .
H4 H 0.3957 0.7864 0.4586 0.038 Uiso 1 1 calc R U
C5 C 0.5458(4) 0.6330(5) 0.3894(2) 0.0268(7) Uani 1 1 d . .
H5 H 0.6210 0.7518 0.3951 0.032 Uiso 1 1 calc R U
C6 C 0.5701(4) 0.4387(5) 0.3429(2) 0.0251(7) Uani 1 1 d . .
C7 C 0.8635(4) 0.6430(5) 0.2985(2) 0.0247(7) Uani 1 1 d . .
H7A H 0.8326 0.7539 0.3403 0.030 Uiso 1 1 calc R U
H7B H 0.9764 0.6024 0.3189 0.030 Uiso 1 1 calc R U
C8 C 0.8346(4) 0.7371(5) 0.2027(2) 0.0236(6) Uani 1 1 d . .
H8 H 0.8641 0.8994 0.2007 0.028 Uiso 1 1 calc R U
C9 C 0.9129(4) 0.5900(5) 0.1396(2) 0.0235(6) Uani 1 1 d . .
H9 H 0.9021 0.6721 0.0818 0.028 Uiso 1 1 calc R U
C10 C 0.8032(3) 0.3807(6) 0.12349(19) 0.0246(6) Uani 1 1 d . .
H10A H 0.7637 0.3572 0.0592 0.030 Uiso 1 1 calc R U
H10B H 0.8606 0.2440 0.1486 0.030 Uiso 1 1 calc R U
C11 C 0.6647(4) 0.4340(5) 0.1715(2) 0.0246(7) Uani 1 1 d . .
H11 H 0.5629 0.3552 0.1471 0.030 Uiso 1 1 calc R U
C12 C 0.6564(3) 0.6959(5) 0.1676(2) 0.0234(6) Uani 1 1 d . .
H12 H 0.5940 0.7522 0.2120 0.028 Uiso 1 1 calc R U
C13 C 0.5874(4) 0.7910(6) 0.0766(2) 0.0304(7) Uani 1 1 d . .
H13A H 0.6038 0.9541 0.0769 0.046 Uiso 1 1 calc R U
H13B H 0.4736 0.7583 0.0620 0.046 Uiso 1 1 calc R U
H13C H 0.6403 0.7219 0.0320 0.046 Uiso 1 1 calc R U
C14 C 1.0887(4) 0.5358(6) 0.1708(2) 0.0287(7) Uani 1 1 d . .
H14 H 1.0999 0.4395 0.2251 0.034 Uiso 1 1 calc R U
C15 C 1.1520(4) 0.4050(7) 0.0994(2) 0.0369(7) Uani 1 1 d . .
H15A H 1.0952 0.2617 0.0884 0.055 Uiso 1 1 calc R U
H15B H 1.2655 0.3760 0.1195 0.055 Uiso 1 1 calc R U
H15C H 1.1359 0.4932 0.0445 0.055 Uiso 1 1 calc R U
C16 C 1.1874(4) 0.7487(7) 0.1945(3) 0.0397(9) Uani 1 1 d . .
H16A H 1.1753 0.8471 0.1424 0.060 Uiso 1 1 calc R U
H16B H 1.2993 0.7078 0.2133 0.060 Uiso 1 1 calc R U
H16C H 1.1508 0.8275 0.2430 0.060 Uiso 1 1 calc R U
O1W O 1.0229(3) 0.0756(5) 0.47325(18) 0.0426(7) Uani 1 1 d D .
H1WA H 0.963(5) 0.087(8) 0.417(2) 0.051 Uiso 1 1 d D U
H2WA H 1.015(5) -0.078(6) 0.480(3) 0.051 Uiso 1 1 d D U

loop_
_atom_site_aniso_label
_atom_site_aniso_U_11
_atom_site_aniso_U_22
_atom_site_aniso_U_33
_atom_site_aniso_U_23
_atom_site_aniso_U_13
_atom_site_aniso_U_12
P1 0.0283(4) 0.0179(3) 0.0254(4) -0.0008(4) 0.0056(3) 0.0015(3)
O1 0.0417(14) 0.0210(12) 0.0323(13) 0.0007(10) 0.0060(10) 0.0083(10)
C1 0.0354(19) 0.0256(17) 0.0290(18) -0.0004(14) 0.0045(14) -0.0036(14)
C2 0.0288(19) 0.0350(19) 0.035(2) 0.0072(16) 0.0039(15) -0.0050(14)
C3 0.0264(17) 0.049(2) 0.0282(18) 0.0072(16) 0.0057(13) 0.0038(15)
C4 0.0318(17) 0.0360(19) 0.0282(17) -0.0009(15) 0.0057(13) 0.0048(15)
C5 0.0291(17) 0.0220(15) 0.0293(17) -0.0002(13) 0.0056(13) 0.0001(12)
C6 0.0285(16) 0.0228(18) 0.0238(15) 0.0032(12) 0.0041(11) 0.0025(12)
C7 0.0222(15) 0.0241(16) 0.0277(17) -0.0026(13) 0.0046(12) -0.0007(12)
C8 0.0252(16) 0.0180(15) 0.0270(17) -0.0004(12) 0.0033(12) -0.0008(12)
C9 0.0243(15) 0.0213(15) 0.0246(16) 0.0009(13) 0.0039(11) -0.0013(12)
C10 0.0273(15) 0.0216(15) 0.0250(15) -0.0005(15) 0.0053(11) -0.0009(14)
C11 0.0241(15) 0.0177(17) 0.0325(17) -0.0021(12) 0.0065(11) -0.0036(11)
C12 0.0212(15) 0.0219(15) 0.0263(16) 0.0014(12) 0.0027(11) 0.0028(12)
C13 0.0270(17) 0.0317(17) 0.0312(19) 0.0043(15) 0.0025(13) 0.0030(13)
C14 0.0240(16) 0.0310(18) 0.0314(18) -0.0011(14) 0.0058(13) 0.0034(13)
C15 0.0305(16) 0.044(2) 0.0380(18) -0.004(2) 0.0119(13) 0.0061(19)
C16 0.0254(19) 0.047(2) 0.047(2) -0.0041(18) 0.0070(15) -0.0041(16)
O1W 0.0396(15) 0.0491(17) 0.0369(15) -0.0003(13) 0.0018(11) -0.0122(13)

loop_
_atom_type_symbol
_atom_type_description
_atom_type_scat_dispersion_real
_atom_type_scat_dispersion_imag
_atom_type_scat_source
C C 0.0033 0.0016 'International Tables Vol C Tables 4.2.6.8 and 6.1.1.4'
H H 0.0000 0.0000 'International Tables Vol C Tables 4.2.6.8 and 6.1.1.4'
O O 0.0106 0.0060 'International Tables Vol C Tables 4.2.6.8 and 6.1.1.4'
P P 0.1023 0.0942 'International Tables Vol C Tables 4.2.6.8 and 6.1.1.4'

loop_
_geom_angle_atom_site_label_1
_geom_angle_atom_site_label_2
_geom_angle_atom_site_label_3
_geom_angle
O1 P1 C6 111.59(14)
O1 P1 C11 116.11(13)
C6 P1 C11 106.28(14)
O1 P1 C7 116.69(14)
C6 P1 C7 111.31(14)
C11 P1 C7 93.24(14)
C2 C1 C6 120.4(3)
C2 C1 H1 119.8
C6 C1 H1 119.8
C1 C2 C3 119.9(3)
C1 C2 H2 120.1
C3 C2 H2 120.1
C4 C3 C2 120.3(3)
C4 C3 H3 119.9
C2 C3 H3 119.9
C3 C4 C5 120.2(3)
C3 C4 H4 119.9
C5 C4 H4 119.9
C4 C5 C6 120.2(3)
C4 C5 H5 119.9
C6 C5 H5 119.9
C5 C6 C1 119.1(3)
C5 C6 P1 124.2(2)
C1 C6 P1 116.7(2)
C8 C7 P1 103.7(2)
C8 C7 H7A 111.0
P1 C7 H7A 111.0
C8 C7 H7B 111.0
P1 C7 H7B 111.0
H7A C7 H7B 109.0
C12 C8 C7 104.1(2)
C12 C8 C9 102.2(2)
C7 C8 C9 112.2(2)
C12 C8 H8 112.5
C7 C8 H8 112.5
C9 C8 H8 112.5
C14 C9 C8 116.3(3)
C14 C9 C10 114.5(3)
C8 C9 C10 103.3(2)
C14 C9 H9 107.4
C8 C9 H9 107.4
C10 C9 H9 107.4
C11 C10 C9 105.0(2)
C11 C10 H10A 110.7
C9 C10 H10A 110.7
C11 C10 H10B 110.7
C9 C10 H10B 110.7
H10A C10 H10B 108.8
C10 C11 C12 102.7(2)
C10 C11 P1 107.4(2)
C12 C11 P1 99.8(2)
C10 C11 H11 115.1
C12 C11 H11 115.1
P1 C11 H11 115.1
C13 C12 C8 116.7(2)
C13 C12 C11 114.4(3)
C8 C12 C11 96.3(2)
C13 C12 H12 109.5
C8 C12 H12 109.5
C11 C12 H12 109.5
C12 C13 H13A 109.5
C12 C13 H13B 109.5
H13A C13 H13B 109.5
C12 C13 H13C 109.5
H13A C13 H13C 109.5
H13B C13 H13C 109.5
C15 C14 C16 109.6(3)
C15 C14 C9 110.4(3)
C16 C14 C9 111.7(3)
C15 C14 H14 108.3
C16 C14 H14 108.3
C9 C14 H14 108.3
C14 C15 H15A 109.5
C14 C15 H15B 109.5
H15A C15 H15B 109.5
C14 C15 H15C 109.5
H15A C15 H15C 109.5
H15B C15 H15C 109.5
C14 C16 H16A 109.5
C14 C16 H16B 109.5
H16A C16 H16B 109.5
C14 C16 H16C 109.5
H16A C16 H16C 109.5
H16B C16 H16C 109.5
H1WA O1W H2WA 98(4)

loop_
_geom_bond_atom_site_label_1
_geom_bond_atom_site_label_2
_geom_bond_distance
P1 O1 1.492(2)
P1 C6 1.801(3)
P1 C11 1.817(3)
P1 C7 1.821(3)
C1 C2 1.381(5)
C1 C6 1.403(4)
C1 H1 0.9500
C2 C3 1.389(5)
C2 H2 0.9500
C3 C4 1.382(5)
C3 H3 0.9500
C4 C5 1.386(4)
C4 H4 0.9500
C5 C6 1.394(4)
C5 H5 0.9500
C7 C8 1.547(4)
C7 H7A 0.9900
C7 H7B 0.9900
C8 C12 1.542(4)
C8 C9 1.550(4)
C8 H8 1.0000
C9 C14 1.529(4)
C9 C10 1.552(4)
C9 H9 1.0000
C10 C11 1.546(4)
C10 H10A 0.9900
C10 H10B 0.9900
C11 C12 1.560(4)
C11 H11 1.0000
C12 C13 1.518(4)
C12 H12 1.0000
C13 H13A 0.9800
C13 H13B 0.9800
C13 H13C 0.9800
C14 C15 1.525(4)
C14 C16 1.528(5)
C14 H14 1.0000
C15 H15A 0.9800
C15 H15B 0.9800
C15 H15C 0.9800
C16 H16A 0.9800
C16 H16B 0.9800
C16 H16C 0.9800
O1W H1WA 0.92(3)
O1W H2WA 0.92(3)

loop_
_geom_torsion_atom_site_label_1
_geom_torsion_atom_site_label_2
_geom_torsion_atom_site_label_3
_geom_torsion_atom_site_label_4
_geom_torsion
C6 C1 C2 C3 0.6(5)
C1 C2 C3 C4 -0.4(5)
C2 C3 C4 C5 -0.1(5)
C3 C4 C5 C6 0.4(5)
C4 C5 C6 C1 -0.2(5)
C4 C5 C6 P1 179.2(2)
C2 C1 C6 C5 -0.3(5)
C2 C1 C6 P1 -179.7(3)
O1 P1 C6 C5 128.7(3)
C11 P1 C6 C5 -103.8(3)
C7 P1 C6 C5 -3.6(3)
O1 P1 C6 C1 -52.0(3)
C11 P1 C6 C1 75.5(3)
C7 P1 C6 C1 175.7(2)
O1 P1 C7 C8 121.4(2)
C6 P1 C7 C8 -108.9(2)
C11 P1 C7 C8 0.0(2)
P1 C7 C8 C12 37.3(3)
P1 C7 C8 C9 -72.5(3)
C12 C8 C9 C14 -162.9(3)
C7 C8 C9 C14 -51.9(4)
C12 C8 C9 C10 -36.6(3)
C7 C8 C9 C10 74.3(3)
C14 C9 C10 C11 132.2(3)
C8 C9 C10 C11 4.8(3)
C9 C10 C11 C12 28.3(3)
C9 C10 C11 P1 -76.4(2)
O1 P1 C11 C10 -51.3(2)
C6 P1 C11 C10 -176.1(2)
C7 P1 C11 C10 70.6(2)
O1 P1 C11 C12 -158.07(19)
C6 P1 C11 C12 77.2(2)
C7 P1 C11 C12 -36.1(2)
C7 C8 C12 C13 174.5(3)
C9 C8 C12 C13 -68.5(3)
C7 C8 C12 C11 -64.0(3)
C9 C8 C12 C11 53.0(3)
C10 C11 C12 C13 73.6(3)
P1 C11 C12 C13 -175.9(2)
C10 C11 C12 C8 -49.6(3)
P1 C11 C12 C8 60.9(2)
C8 C9 C14 C15 -175.9(3)
C10 C9 C14 C15 63.6(4)
C8 C9 C14 C16 -53.7(4)
C10 C9 C14 C16 -174.1(3)
